data_2023510
loop_
_publ_author_name
'O'Connor, Molly A.'
'Pavlishchuk, Anna V.'
'Butcher, Raymond J.'
'Pavlishchuk, Vitaly V.'
'Addison, Anthony W.'

_publ_section_title
;
 Some thioether-ketones and their related derivatives
;
_journal_issue 6
_journal_name_full 'Acta Crystallographica Section E Crystallographic Communications'
_journal_paper_doi 10.1107/S2056989025004037
_journal_volume 81
_journal_year 2025
_chemical_formula_iupac 'C18 H16 N6'
_chemical_formula_moiety 'C18 H16 N6'
_chemical_formula_sum 'C18 H16 N6'
_chemical_formula_weight 316.37
_chemical_name_common Dhpk
_chemical_name_systematic
2-((2<i>E</i>)-2-{(2<i>Z</i>)-2-Phenyl-2-[2-(pyridin-2-yl)hydrazin-1-ylidene]ethylidene}hydrazin-1-yl)pyridine
_space_group_crystal_system monoclinic
_space_group_IT_number 15
_space_group_name_Hall '-I 2ya'
_space_group_name_H-M_alt 'I 1 2/a 1'
_atom_sites_solution_hydrogens mixed
_atom_sites_solution_primary dual
_atom_sites_solution_secondary difmap
_audit_creation_method SHELXL-2019/3
_cell_angle_alpha 90
_cell_angle_beta 115.6040(10)
_cell_angle_gamma 90
_cell_formula_units_Z 32
_cell_length_a 34.4957(2)
_cell_length_b 10.42620(10)
_cell_length_c 37.9992(3)
_cell_measurement_reflns_used 70062
_cell_measurement_temperature 100(2)
_cell_measurement_theta_max 76.2390
_cell_measurement_theta_min 2.8910
_cell_volume 12324.7(2)
_computing_cell_refinement
;
CrysAlisPro 1.171.42.73a (Rigaku OD, 2022)
;
_computing_data_collection
;
CrysAlisPro 1.171.42.73a (Rigaku OD, 2022)
;
_computing_data_reduction
;
CrysAlisPro 1.171.42.73a (Rigaku OD, 2022)
;
_computing_molecular_graphics
;
SHELXTL (Sheldrick, 2008)
;
_computing_publication_material
;
SHELXTL (Sheldrick, 2008)
;
_computing_structure_refinement
;
<i>SHELXL2019/2</i> (Sheldrick, 2015b)
;
_computing_structure_solution
;
<i>SHELXT</i> (Sheldrick, 2015a)
;
_diffrn_ambient_temperature 100(2)
_diffrn_detector_area_resol_mean 10.0000
_diffrn_measured_fraction_theta_full 0.998
_diffrn_measured_fraction_theta_max 0.986
_diffrn_measurement_device_type 'XtaLAB Synergy, Dualflex, HyPix'
_diffrn_measurement_method '\w scans'
_diffrn_radiation_type CuK\a
_diffrn_radiation_wavelength 1.54184
_diffrn_reflns_av_R_equivalents 0.0681
_diffrn_reflns_av_unetI/netI 0.0187
_diffrn_reflns_limit_h_max 43
_diffrn_reflns_limit_h_min -43
_diffrn_reflns_limit_k_max 13
_diffrn_reflns_limit_k_min -13
_diffrn_reflns_limit_l_max 45
_diffrn_reflns_limit_l_min -47
_diffrn_reflns_number 219947
_diffrn_reflns_theta_full 67.684
_diffrn_reflns_theta_max 76.260
_diffrn_reflns_theta_min 2.841
_diffrn_source 'micro-focus sealed X-ray tube'
_exptl_absorpt_coefficient_mu 0.692
_exptl_absorpt_correction_T_max 1.00000
_exptl_absorpt_correction_T_min 0.58224
_exptl_absorpt_correction_type multi-scan
_exptl_absorpt_process_details
;
(CrysAlisPro; Rigaku OD, 2022)
;
_exptl_crystal_colour colorless
_exptl_crystal_density_diffrn 1.364
_exptl_crystal_description 'thick needle'
_exptl_crystal_F_000 5312
_exptl_crystal_size_max 0.44
_exptl_crystal_size_mid 0.23
_exptl_crystal_size_min 0.18
_refine_diff_density_max 0.198
_refine_diff_density_min -0.312
_refine_ls_extinction_method none
_refine_ls_goodness_of_fit_ref 1.041
_refine_ls_hydrogen_treatment mixed
_refine_ls_matrix_type full
_refine_ls_number_parameters 897
_refine_ls_number_reflns 12730
_refine_ls_number_restraints 0
_refine_ls_restrained_S_all 1.041
_refine_ls_R_factor_all 0.0550
_refine_ls_R_factor_gt 0.0411
_refine_ls_shift/su_max 0.001
_refine_ls_shift/su_mean 0.000
_refine_ls_structure_factor_coef Fsqd
_refine_ls_weighting_details 'w=1/[\s^2^(Fo^2^)+(0.0792P)^2^+2.6809P] where P=(Fo^2^+2Fc^2^)/3'
_refine_ls_weighting_scheme calc
_refine_ls_wR_factor_gt 0.1233
_refine_ls_wR_factor_ref 0.1384
_reflns_number_gt 8570
_reflns_number_total 12730
_reflns_threshold_expression 'I > 2\s(I)'
_cod_data_source_file jy2055.cif
_cod_data_source_block Dhpk
_cod_original_sg_symbol_H-M 'I 2/a'
_cod_database_code 2023510
_shelx_space_group_comment
;
The symmetry employed for this shelxl refinement is uniquely defined
by the following loop, which should always be used as a source of
symmetry information in preference to the above space-group names.
They are only intended as comments.
;

loop_
_space_group_symop_operation_xyz
'x, y, z'
'-x+1/2, y, -z'
'x+1/2, y+1/2, z+1/2'
'-x+1, y+1/2, -z+1/2'
'-x, -y, -z'
'x-1/2, -y, z'
'-x+1/2, -y+1/2, -z+1/2'
'x, -y+1/2, z+1/2'

loop_
_atom_site_type_symbol
_atom_site_label
_atom_site_fract_x
_atom_site_fract_y
_atom_site_fract_z
_atom_site_U_iso_or_equiv
_atom_site_adp_type
_atom_site_calc_flag
_atom_site_occupancy
_atom_site_disorder_assembly
_atom_site_disorder_group
N N1A 0.38832(3) 1.55230(8) 0.28953(3) 0.0202(2) Uani d 1 . .
N N2A 0.35056(3) 1.43696(8) 0.23398(3) 0.0194(2) Uani d 1 . .
H H2NA 0.3415(5) 1.3897(14) 0.2487(5) 0.038(4) Uiso d 1 . .
N N3A 0.33946(3) 1.41244(8) 0.19619(3) 0.0190(2) Uani d 1 . .
N N4A 0.30205(3) 1.23606(8) 0.23274(3) 0.0186(2) Uani d 1 . .
N N5A 0.28486(3) 1.14681(8) 0.24767(3) 0.0189(2) Uani d 1 . .
H H5NA 0.2673(4) 1.0824(13) 0.2329(4) 0.027(3) Uiso d 1 . .
N N6A 0.27820(3) 1.05544(8) 0.29969(3) 0.0193(2) Uani d 1 . .
C C1A 0.41346(3) 1.65258(10) 0.30759(3) 0.0216(2) Uani d 1 . .
H H1AA 0.420173 1.666278 0.334322 0.026 Uiso calc 1 . .
C C2A 0.43024(3) 1.73737(10) 0.28968(4) 0.0225(2) Uani d 1 . .
H H2AA 0.447405 1.808095 0.303557 0.027 Uiso calc 1 . .
C C3A 0.42120(4) 1.71584(10) 0.25076(4) 0.0228(2) Uani d 1 . .
H H3AA 0.432764 1.770905 0.237772 0.027 Uiso calc 1 . .
C C4A 0.39530(3) 1.61387(10) 0.23112(3) 0.0202(2) Uani d 1 . .
H H4AA 0.388759 1.596835 0.204587 0.024 Uiso calc 1 . .
C C5A 0.37900(3) 1.53633(9) 0.25186(3) 0.0182(2) Uani d 1 . .
C C6A 0.31404(3) 1.31595(10) 0.17903(3) 0.0179(2) Uani d 1 . .
C C7A 0.30655(3) 1.29757(9) 0.13773(3) 0.0187(2) Uani d 1 . .
C C8A 0.33945(3) 1.32872(10) 0.12689(3) 0.0241(2) Uani d 1 . .
H H8AA 0.366284 1.358482 0.146118 0.029 Uiso calc 1 . .
C C9A 0.33336(4) 1.31672(10) 0.08863(3) 0.0267(2) Uani d 1 . .
H H9AA 0.356005 1.337738 0.081768 0.032 Uiso calc 1 . .
C C10A 0.29409(4) 1.27388(10) 0.06010(3) 0.0236(2) Uani d 1 . .
H H10A 0.289757 1.266495 0.033730 0.028 Uiso calc 1 . .
C C11A 0.26143(3) 1.24215(9) 0.07046(3) 0.0227(2) Uani d 1 . .
H H11A 0.234595 1.212929 0.051104 0.027 Uiso calc 1 . .
C C12A 0.26767(3) 1.25277(9) 0.10901(3) 0.0211(2) Uani d 1 . .
H H12A 0.245202 1.229254 0.115859 0.025 Uiso calc 1 . .
C C13A 0.29491(3) 1.22636(10) 0.19650(3) 0.0188(2) Uani d 1 . .
H H13A 0.276856 1.159623 0.180977 0.023 Uiso calc 1 . .
C C14A 0.29536(3) 1.15010(9) 0.28698(3) 0.0176(2) Uani d 1 . .
C C15A 0.32216(4) 1.24571(10) 0.31184(4) 0.0215(2) Uani d 1 . .
H H15A 0.333369 1.312585 0.301948 0.026 Uiso calc 1 . .
C C16A 0.33160(3) 1.23925(10) 0.35092(4) 0.0222(2) Uani d 1 . .
H H16A 0.349670 1.302152 0.368409 0.027 Uiso calc 1 . .
C C17A 0.31470(3) 1.14062(10) 0.36488(3) 0.0216(2) Uani d 1 . .
H H17A 0.321136 1.133979 0.391780 0.026 Uiso calc 1 . .
C C18A 0.28820(3) 1.05297(10) 0.33793(3) 0.0213(2) Uani d 1 . .
H H18A 0.276223 0.986250 0.347149 0.026 Uiso calc 1 . .
N N1C 0.63757(3) -0.29748(8) 0.54010(3) 0.0212(2) Uani d 1 . .
N N2C 0.59888(3) -0.18330(8) 0.48453(3) 0.0198(2) Uani d 1 . .
H H2NC 0.5905(5) -0.1328(14) 0.4994(5) 0.040(4) Uiso d 1 . .
N N3C 0.58684(3) -0.15853(8) 0.44649(3) 0.0191(2) Uani d 1 . .
N N4C 0.55372(3) 0.02391(8) 0.48561(3) 0.0192(2) Uani d 1 . .
N N5C 0.53575(3) 0.11109(8) 0.50049(3) 0.0196(2) Uani d 1 . .
H H5NC 0.5169(4) 0.1721(13) 0.4856(4) 0.029(3) Uiso d 1 . .
N N6C 0.52555(3) 0.19348(8) 0.55182(3) 0.0192(2) Uani d 1 . .
C C1C 0.66273(3) -0.39810(10) 0.55801(3) 0.0221(2) Uani d 1 . .
H H1CA 0.670306 -0.410300 0.584964 0.026 Uiso calc 1 . .
C C2C 0.67835(3) -0.48522(10) 0.53975(4) 0.0228(2) Uani d 1 . .
H H2CA 0.695879 -0.555265 0.553680 0.027 Uiso calc 1 . .
C C3C 0.66754(3) -0.46673(10) 0.50039(4) 0.0221(2) Uani d 1 . .
H H3CA 0.678067 -0.523737 0.487021 0.027 Uiso calc 1 . .
C C4C 0.64143(3) -0.36514(10) 0.48077(3) 0.0201(2) Uani d 1 . .
H H4CA 0.633603 -0.350745 0.453860 0.024 Uiso calc 1 . .
C C5C 0.62684(3) -0.28381(9) 0.50203(3) 0.0184(2) Uani d 1 . .
C C6C 0.56252(3) -0.05870(10) 0.43043(3) 0.0189(2) Uani d 1 . .
C C7C 0.55180(3) -0.04087(10) 0.38843(3) 0.0199(2) Uani d 1 . .
C C8C 0.54561(3) -0.14741(10) 0.36438(3) 0.0234(2) Uani d 1 . .
H H8CA 0.547299 -0.231206 0.374767 0.028 Uiso calc 1 . .
C C9C 0.53700(3) -0.13210(11) 0.32546(3) 0.0272(2) Uani d 1 . .
H H9CA 0.532870 -0.205495 0.309415 0.033 Uiso calc 1 . .
C C10C 0.53438(4) -0.01059(12) 0.30973(4) 0.0286(3) Uani d 1 . .
H H10C 0.528436 -0.000356 0.283038 0.034 Uiso calc 1 . .
C C11C 0.54057(4) 0.09623(11) 0.33357(3) 0.0302(3) Uani d 1 . .
H H11C 0.538974 0.179798 0.323070 0.036 Uiso calc 1 . .
C C12C 0.54905(3) 0.08167(10) 0.37255(3) 0.0254(2) Uani d 1 . .
H H12C 0.552995 0.155234 0.388490 0.030 Uiso calc 1 . .
C C13C 0.54529(3) 0.03240(10) 0.44911(3) 0.0192(2) Uani d 1 . .
H H13C 0.527342 0.099997 0.434004 0.023 Uiso calc 1 . .
C C14C 0.54512(3) 0.10451(9) 0.53950(3) 0.0184(2) Uani d 1 . .
C C15C 0.57312(4) 0.01118(10) 0.56450(4) 0.0214(2) Uani d 1 . .
H H15C 0.586507 -0.050581 0.554994 0.026 Uiso calc 1 . .
C C16C 0.58046(4) 0.01232(10) 0.60312(4) 0.0226(2) Uani d 1 . .
H H16C 0.599318 -0.048957 0.620716 0.027 Uiso calc 1 . .
C C17C 0.56027(3) 0.10325(10) 0.61644(3) 0.0220(2) Uani d 1 . .
H H17C 0.564733 0.104934 0.642915 0.026 Uiso calc 1 . .
C C18C 0.53352(4) 0.19079(10) 0.58964(3) 0.0221(2) Uani d 1 . .
H H18C 0.519852 0.253327 0.598602 0.026 Uiso calc 1 . .
N N1B 0.35843(3) 0.79933(8) 0.45970(3) 0.0233(2) Uani d 1 . .
N N2B 0.40002(3) 0.69341(8) 0.51614(3) 0.0192(2) Uani d 1 . .
H H2NB 0.4088(5) 0.6457(14) 0.5020(5) 0.041(4) Uiso d 1 . .
N N3B 0.41090(3) 0.66739(8) 0.55379(3) 0.0187(2) Uani d 1 . .
N N4B 0.44785(3) 0.49019(8) 0.51685(3) 0.0184(2) Uani d 1 . .
N N5B 0.46443(3) 0.39976(8) 0.50175(3) 0.0186(2) Uani d 1 . .
H H5NB 0.4815(4) 0.3347(14) 0.5164(4) 0.032(4) Uiso d 1 . .
N N6B 0.47035(3) 0.30701(8) 0.44954(3) 0.0191(2) Uani d 1 . .
C C1B 0.32985(4) 0.89161(10) 0.44079(4) 0.0267(3) Uani d 1 . .
H H1BA 0.321466 0.901391 0.413610 0.032 Uiso calc 1 . .
C C2B 0.31182(4) 0.97331(10) 0.45825(4) 0.0267(3) Uani d 1 . .
H H2BA 0.291976 1.037896 0.443600 0.032 Uiso calc 1 . .
C C3B 0.32361(4) 0.95809(10) 0.49786(4) 0.0256(3) Uani d 1 . .
H H3BA 0.311681 1.012185 0.510772 0.031 Uiso calc 1 . .
C C4B 0.35278(3) 0.86384(10) 0.51841(3) 0.0216(2) Uani d 1 . .
H H4BA 0.361156 0.851001 0.545473 0.026 Uiso calc 1 . .
C C5B 0.36959(3) 0.78782(9) 0.49783(3) 0.0190(2) Uani d 1 . .
C C6B 0.43606(3) 0.57003(10) 0.57072(3) 0.0182(2) Uani d 1 . .
C C7B 0.44320(3) 0.54996(9) 0.61183(3) 0.0184(2) Uani d 1 . .
C C8B 0.40987(3) 0.57859(10) 0.62239(3) 0.0238(2) Uani d 1 . .
H H8BA 0.383013 0.607948 0.603095 0.029 Uiso calc 1 . .
C C9B 0.41565(3) 0.56458(10) 0.66051(3) 0.0265(2) Uani d 1 . .
H H9BA 0.392706 0.583642 0.667166 0.032 Uiso calc 1 . .
C C10B 0.45486(4) 0.52273(10) 0.68918(3) 0.0232(2) Uani d 1 . .
H H10B 0.458923 0.514297 0.715445 0.028 Uiso calc 1 . .
C C11B 0.48797(3) 0.49342(9) 0.67915(3) 0.0229(2) Uani d 1 . .
H H11B 0.514856 0.464998 0.698633 0.027 Uiso calc 1 . .
C C12B 0.48205(3) 0.50541(9) 0.64069(3) 0.0208(2) Uani d 1 . .
H H12B 0.504733 0.482998 0.634018 0.025 Uiso calc 1 . .
C C13B 0.45480(3) 0.48006(10) 0.55295(3) 0.0186(2) Uani d 1 . .
H H13B 0.472517 0.412484 0.568314 0.022 Uiso calc 1 . .
C C14B 0.45402(3) 0.40337(9) 0.46254(3) 0.0176(2) Uani d 1 . .
C C15B 0.42796(3) 0.50061(10) 0.43773(3) 0.0204(2) Uani d 1 . .
H H15B 0.417463 0.568912 0.447749 0.025 Uiso calc 1 . .
C C16B 0.41818(3) 0.49377(10) 0.39860(4) 0.0221(2) Uani d 1 . .
H H16B 0.400520 0.557543 0.381190 0.027 Uiso calc 1 . .
C C17B 0.43421(3) 0.39316(10) 0.38450(3) 0.0214(2) Uani d 1 . .
H H17B 0.427542 0.386136 0.357559 0.026 Uiso calc 1 . .
C C18B 0.46014(3) 0.30422(10) 0.41127(3) 0.0213(2) Uani d 1 . .
H H18B 0.471540 0.236359 0.401913 0.026 Uiso calc 1 . .
N N1D 0.10914(3) 0.45502(8) 0.20909(3) 0.0233(2) Uani d 1 . .
N N2D 0.15201(3) 0.55943(8) 0.26544(3) 0.0191(2) Uani d 1 . .
H H2ND 0.1592(5) 0.6113(13) 0.2499(4) 0.034(4) Uiso d 1 . .
N N3D 0.16401(3) 0.58494(8) 0.30346(3) 0.0184(2) Uani d 1 . .
N N4D 0.19627(3) 0.76900(8) 0.26387(3) 0.0187(2) Uani d 1 . .
N N5D 0.21366(3) 0.85741(8) 0.24885(3) 0.0188(2) Uani d 1 . .
H H5ND 0.2330(4) 0.9205(13) 0.2641(4) 0.026(3) Uiso d 1 . .
N N6D 0.22285(3) 0.94237(8) 0.19732(3) 0.0190(2) Uani d 1 . .
C C1D 0.08078(4) 0.36228(10) 0.19044(4) 0.0264(3) Uani d 1 . .
H H1DA 0.071232 0.354934 0.163036 0.032 Uiso calc 1 . .
C C2D 0.06448(4) 0.27662(10) 0.20835(4) 0.0261(3) Uani d 1 . .
H H2DA 0.044530 0.212155 0.193775 0.031 Uiso calc 1 . .
C C3D 0.07822(4) 0.28790(10) 0.24838(4) 0.0252(3) Uani d 1 . .
H H3DA 0.067670 0.230792 0.261699 0.030 Uiso calc 1 . .
C C4D 0.10731(3) 0.38255(10) 0.26873(4) 0.0210(2) Uani d 1 . .
H H4DA 0.117056 0.392347 0.296091 0.025 Uiso calc 1 . .
C C5D 0.12196(3) 0.46366(9) 0.24760(3) 0.0188(2) Uani d 1 . .
C C6D 0.18802(3) 0.68536(10) 0.31927(3) 0.0180(2) Uani d 1 . .
C C7D 0.19845(3) 0.70459(10) 0.36115(3) 0.0198(2) Uani d 1 . .
C C8D 0.20520(3) 0.59891(10) 0.38562(3) 0.0232(2) Uani d 1 . .
H H8DA 0.204224 0.514904 0.375583 0.028 Uiso calc 1 . .
C C9D 0.21331(3) 0.61498(11) 0.42438(3) 0.0272(2) Uani d 1 . .
H H9DA 0.217915 0.542093 0.440712 0.033 Uiso calc 1 . .
C C10D 0.21475(4) 0.73719(12) 0.43949(4) 0.0287(3) Uani d 1 . .
H H10D 0.220206 0.748249 0.466039 0.034 Uiso calc 1 . .
C C11D 0.20813(4) 0.84297(11) 0.41537(3) 0.0306(3) Uani d 1 . .
H H11D 0.209048 0.926741 0.425535 0.037 Uiso calc 1 . .
C C12D 0.20019(3) 0.82762(10) 0.37654(3) 0.0258(2) Uani d 1 . .
H H12D 0.195938 0.900769 0.360376 0.031 Uiso calc 1 . .
C C13D 0.20478(3) 0.77732(10) 0.30042(3) 0.0188(2) Uani d 1 . .
H H13D 0.222495 0.845436 0.315455 0.023 Uiso calc 1 . .
C C14D 0.20430(3) 0.85119(9) 0.20987(3) 0.0178(2) Uani d 1 . .
C C15D 0.17704(3) 0.75587(10) 0.18506(3) 0.0204(2) Uani d 1 . .
H H15D 0.164477 0.692262 0.194781 0.025 Uiso calc 1 . .
C C16D 0.16925(3) 0.75805(10) 0.14632(4) 0.0218(2) Uani d 1 . .
H H16D 0.150826 0.695776 0.128818 0.026 Uiso calc 1 . .
C C17D 0.18838(3) 0.85154(10) 0.13275(3) 0.0221(2) Uani d 1 . .
H H17D 0.183557 0.854181 0.106183 0.027 Uiso calc 1 . .
C C18D 0.21459(4) 0.94015(10) 0.15945(3) 0.0217(2) Uani d 1 . .
H H18D 0.227702 1.003999 0.150345 0.026 Uiso calc 1 . .

loop_
_atom_site_aniso_label
_atom_site_aniso_U_11
_atom_site_aniso_U_22
_atom_site_aniso_U_33
_atom_site_aniso_U_12
_atom_site_aniso_U_13
_atom_site_aniso_U_23
N1A 0.0224(5) 0.0204(4) 0.0189(5) 0.0015(3) 0.0098(4) -0.0002(4)
N2A 0.0238(5) 0.0189(4) 0.0175(5) -0.0025(3) 0.0107(4) -0.0008(4)
N3A 0.0227(5) 0.0189(4) 0.0171(5) 0.0004(3) 0.0102(4) 0.0000(4)
N4A 0.0198(4) 0.0181(4) 0.0207(5) 0.0015(3) 0.0114(4) 0.0025(4)
N5A 0.0214(5) 0.0174(4) 0.0199(5) -0.0023(3) 0.0108(4) 0.0000(4)
N6A 0.0214(5) 0.0179(4) 0.0193(5) 0.0009(3) 0.0094(4) 0.0017(4)
C1A 0.0225(5) 0.0232(5) 0.0191(6) 0.0018(4) 0.0091(5) -0.0018(4)
C2A 0.0207(5) 0.0202(5) 0.0258(7) -0.0007(4) 0.0093(5) -0.0036(4)
C3A 0.0232(6) 0.0210(5) 0.0265(7) 0.0001(4) 0.0128(5) 0.0024(4)
C4A 0.0208(5) 0.0216(5) 0.0191(6) 0.0013(4) 0.0095(5) 0.0015(4)
C5A 0.0184(5) 0.0173(5) 0.0199(6) 0.0025(4) 0.0092(5) 0.0005(4)
C6A 0.0183(5) 0.0180(5) 0.0186(6) 0.0017(4) 0.0090(5) 0.0004(4)
C7A 0.0229(5) 0.0158(4) 0.0197(6) 0.0012(4) 0.0113(5) 0.0005(4)
C8A 0.0231(5) 0.0272(5) 0.0240(6) -0.0043(4) 0.0122(5) -0.0039(4)
C9A 0.0275(6) 0.0310(5) 0.0279(6) -0.0046(4) 0.0180(5) -0.0040(4)
C10A 0.0303(6) 0.0244(5) 0.0190(6) -0.0005(4) 0.0134(5) -0.0023(4)
C11A 0.0228(5) 0.0223(5) 0.0221(6) -0.0013(4) 0.0089(4) -0.0010(4)
C12A 0.0217(5) 0.0204(4) 0.0235(6) 0.0001(4) 0.0120(4) 0.0010(4)
C13A 0.0188(5) 0.0181(5) 0.0200(6) -0.0005(4) 0.0087(5) -0.0001(4)
C14A 0.0177(5) 0.0177(5) 0.0189(6) 0.0035(4) 0.0092(5) 0.0011(4)
C15A 0.0237(5) 0.0196(5) 0.0243(7) -0.0016(4) 0.0133(5) -0.0004(4)
C16A 0.0220(5) 0.0222(5) 0.0229(6) -0.0013(4) 0.0103(5) -0.0046(4)
C17A 0.0224(5) 0.0233(5) 0.0193(6) 0.0022(4) 0.0091(5) 0.0005(4)
C18A 0.0245(6) 0.0199(5) 0.0210(6) 0.0011(4) 0.0112(5) 0.0028(4)
N1C 0.0231(5) 0.0220(4) 0.0197(6) -0.0014(4) 0.0104(4) 0.0004(4)
N2C 0.0250(5) 0.0204(4) 0.0166(5) 0.0029(4) 0.0113(4) 0.0008(4)
N3C 0.0223(5) 0.0192(4) 0.0178(5) -0.0006(3) 0.0106(4) 0.0001(4)
N4C 0.0214(5) 0.0177(4) 0.0220(5) -0.0005(3) 0.0126(4) -0.0023(4)
N5C 0.0232(5) 0.0184(4) 0.0196(5) 0.0032(4) 0.0116(4) 0.0007(4)
N6C 0.0222(5) 0.0179(4) 0.0187(5) -0.0004(3) 0.0099(4) -0.0010(4)
C1C 0.0218(5) 0.0245(5) 0.0196(6) -0.0018(4) 0.0087(5) 0.0026(4)
C2C 0.0211(5) 0.0210(5) 0.0262(6) -0.0001(4) 0.0100(5) 0.0038(4)
C3C 0.0216(5) 0.0207(5) 0.0273(6) -0.0017(4) 0.0136(5) -0.0015(4)
C4C 0.0216(5) 0.0213(5) 0.0195(6) -0.0024(4) 0.0108(5) -0.0010(4)
C5C 0.0178(5) 0.0180(5) 0.0199(6) -0.0030(4) 0.0086(5) -0.0004(4)
C6C 0.0190(5) 0.0202(5) 0.0190(6) -0.0015(4) 0.0096(5) -0.0014(4)
C7C 0.0171(5) 0.0242(5) 0.0190(6) 0.0005(4) 0.0085(5) 0.0005(4)
C8C 0.0234(5) 0.0253(5) 0.0241(6) -0.0019(4) 0.0126(5) -0.0020(4)
C9C 0.0262(6) 0.0346(6) 0.0230(6) -0.0055(4) 0.0126(5) -0.0071(4)
C10C 0.0265(6) 0.0418(6) 0.0171(6) -0.0038(5) 0.0091(5) 0.0013(5)
C11C 0.0342(6) 0.0310(6) 0.0261(6) 0.0005(5) 0.0137(5) 0.0053(5)
C12C 0.0290(6) 0.0245(5) 0.0229(6) 0.0006(4) 0.0114(5) 0.0000(4)
C13C 0.0214(5) 0.0177(5) 0.0191(6) 0.0001(4) 0.0093(5) 0.0005(4)
C14C 0.0196(5) 0.0171(5) 0.0204(6) -0.0039(4) 0.0104(5) -0.0016(4)
C15C 0.0245(5) 0.0204(5) 0.0223(6) 0.0018(4) 0.0130(5) 0.0007(4)
C16C 0.0251(6) 0.0204(5) 0.0229(6) 0.0012(4) 0.0110(5) 0.0024(4)
C17C 0.0257(6) 0.0233(5) 0.0171(6) -0.0011(4) 0.0095(5) -0.0006(4)
C18C 0.0261(6) 0.0205(5) 0.0217(6) 0.0000(4) 0.0124(5) -0.0022(4)
N1B 0.0301(5) 0.0211(4) 0.0193(6) 0.0013(4) 0.0113(4) 0.0013(4)
N2B 0.0241(5) 0.0188(4) 0.0168(5) 0.0027(3) 0.0107(4) 0.0011(4)
N3B 0.0218(5) 0.0189(4) 0.0164(5) -0.0007(3) 0.0092(4) -0.0004(4)
N4B 0.0190(4) 0.0179(4) 0.0209(5) -0.0015(3) 0.0110(4) -0.0024(4)
N5B 0.0213(5) 0.0175(4) 0.0190(5) 0.0019(3) 0.0107(4) -0.0005(4)
N6B 0.0204(5) 0.0184(4) 0.0190(5) -0.0004(3) 0.0090(4) -0.0017(4)
C1B 0.0336(6) 0.0247(5) 0.0205(6) 0.0036(4) 0.0105(5) 0.0034(4)
C2B 0.0282(6) 0.0232(5) 0.0273(7) 0.0055(4) 0.0105(5) 0.0047(5)
C3B 0.0274(6) 0.0235(5) 0.0283(7) 0.0024(4) 0.0144(5) -0.0016(5)
C4B 0.0234(5) 0.0235(5) 0.0195(6) 0.0001(4) 0.0107(5) -0.0002(4)
C5B 0.0203(5) 0.0175(5) 0.0199(6) -0.0026(4) 0.0092(5) -0.0005(4)
C6B 0.0187(5) 0.0191(5) 0.0176(6) -0.0015(4) 0.0086(5) -0.0006(4)
C7B 0.0222(5) 0.0162(4) 0.0183(6) -0.0009(4) 0.0101(5) -0.0007(4)
C8B 0.0218(5) 0.0281(5) 0.0225(6) 0.0034(4) 0.0105(4) 0.0034(4)
C9B 0.0263(6) 0.0309(5) 0.0279(6) 0.0044(4) 0.0171(5) 0.0034(4)
C10B 0.0294(6) 0.0244(5) 0.0187(6) 0.0011(4) 0.0132(5) 0.0024(4)
C11B 0.0233(5) 0.0217(5) 0.0230(6) 0.0016(4) 0.0094(4) 0.0013(4)
C12B 0.0214(5) 0.0206(4) 0.0226(6) 0.0005(4) 0.0115(4) -0.0001(4)
C13B 0.0201(5) 0.0175(5) 0.0192(6) 0.0000(4) 0.0095(5) -0.0003(4)
C14B 0.0171(5) 0.0182(5) 0.0190(6) -0.0036(4) 0.0092(5) -0.0010(4)
C15B 0.0236(5) 0.0185(5) 0.0228(6) 0.0002(4) 0.0134(5) -0.0001(4)
C16B 0.0227(6) 0.0221(5) 0.0226(6) 0.0002(4) 0.0108(5) 0.0033(4)
C17B 0.0218(5) 0.0248(5) 0.0182(6) -0.0027(4) 0.0090(5) -0.0010(4)
C18B 0.0228(5) 0.0217(5) 0.0204(6) -0.0019(4) 0.0103(5) -0.0032(4)
N1D 0.0300(5) 0.0206(4) 0.0195(6) -0.0006(4) 0.0109(4) -0.0005(4)
N2D 0.0239(5) 0.0186(4) 0.0169(5) -0.0014(3) 0.0109(4) -0.0002(4)
N3D 0.0212(5) 0.0190(4) 0.0170(5) 0.0013(3) 0.0100(4) -0.0001(4)
N4D 0.0194(4) 0.0180(4) 0.0215(5) 0.0012(3) 0.0115(4) 0.0026(4)
N5D 0.0211(5) 0.0188(4) 0.0186(5) -0.0027(3) 0.0105(4) 0.0006(4)
N6D 0.0210(5) 0.0184(4) 0.0186(5) 0.0014(3) 0.0095(4) 0.0020(4)
C1D 0.0347(6) 0.0227(5) 0.0201(6) -0.0025(4) 0.0104(5) -0.0026(4)
C2D 0.0281(6) 0.0217(5) 0.0280(7) -0.0039(4) 0.0116(5) -0.0051(5)
C3D 0.0278(6) 0.0217(5) 0.0311(7) -0.0018(4) 0.0173(6) -0.0007(5)
C4D 0.0228(5) 0.0209(5) 0.0220(6) 0.0013(4) 0.0123(5) 0.0005(4)
C5D 0.0209(5) 0.0171(5) 0.0200(6) 0.0025(4) 0.0103(5) -0.0003(4)
C6D 0.0180(5) 0.0186(5) 0.0188(6) 0.0020(4) 0.0093(5) 0.0009(4)
C7D 0.0176(5) 0.0242(5) 0.0183(6) -0.0003(4) 0.0083(5) -0.0006(4)
C8D 0.0234(5) 0.0250(5) 0.0230(6) 0.0028(4) 0.0118(5) 0.0020(4)
C9D 0.0256(6) 0.0347(6) 0.0232(6) 0.0054(4) 0.0123(5) 0.0068(4)
C10D 0.0277(6) 0.0413(6) 0.0171(6) 0.0029(5) 0.0096(5) -0.0013(5)
C11D 0.0350(6) 0.0308(6) 0.0256(6) -0.0006(5) 0.0128(5) -0.0064(5)
C12D 0.0294(6) 0.0244(5) 0.0246(6) -0.0013(4) 0.0127(5) -0.0007(4)
C13D 0.0190(5) 0.0191(5) 0.0186(6) -0.0004(4) 0.0084(5) 0.0000(4)
C14D 0.0175(5) 0.0169(5) 0.0201(6) 0.0036(4) 0.0092(5) 0.0013(4)
C15D 0.0227(5) 0.0188(5) 0.0228(6) -0.0005(4) 0.0127(5) 0.0000(4)
C16D 0.0232(6) 0.0201(5) 0.0227(6) -0.0008(4) 0.0105(5) -0.0027(4)
C17D 0.0262(6) 0.0229(5) 0.0179(6) 0.0013(4) 0.0101(5) 0.0013(4)
C18D 0.0249(6) 0.0199(5) 0.0223(6) 0.0003(4) 0.0120(5) 0.0031(4)

loop_
_atom_type_symbol
_atom_type_description
_atom_type_scat_dispersion_real
_atom_type_scat_dispersion_imag
_atom_type_scat_source
C C 0.0181 0.0091 'International Tables Vol C Tables 4.2.6.8 and 6.1.1.4'
H H 0.0000 0.0000 'International Tables Vol C Tables 4.2.6.8 and 6.1.1.4'
N N 0.0311 0.0180 'International Tables Vol C Tables 4.2.6.8 and 6.1.1.4'

loop_
_geom_angle_atom_site_label_1
_geom_angle_atom_site_label_2
_geom_angle_atom_site_label_3
_geom_angle_site_symmetry_1
_geom_angle_site_symmetry_3
_geom_angle
_geom_angle_publ_flag
C5A N1A C1A . . 116.65(9) yes
N3A N2A C5A . . 118.79(9) yes
N3A N2A H2NA . . 123.1(10) ?
C5A N2A H2NA . . 118.0(10) ?
C6A N3A N2A . . 120.00(9) yes
C13A N4A N5A . . 118.44(9) yes
N4A N5A C14A . . 118.72(9) yes
N4A N5A H5NA . . 122.9(8) ?
C14A N5A H5NA . . 118.3(8) ?
C18A N6A C14A . . 117.18(9) yes
N1A C1A C2A . . 124.09(11) yes
N1A C1A H1AA . . 118.0 ?
C2A C1A H1AA . . 118.0 ?
C1A C2A C3A . . 118.02(10) yes
C1A C2A H2AA . . 121.0 ?
C3A C2A H2AA . . 121.0 ?
C4A C3A C2A . . 119.59(10) yes
C4A C3A H3AA . . 120.2 ?
C2A C3A H3AA . . 120.2 ?
C3A C4A C5A . . 117.51(11) yes
C3A C4A H4AA . . 121.2 ?
C5A C4A H4AA . . 121.2 ?
N1A C5A N2A . . 114.24(9) yes
N1A C5A C4A . . 124.07(10) yes
N2A C5A C4A . . 121.67(10) yes
N3A C6A C13A . . 127.09(10) yes
N3A C6A C7A . . 113.45(9) yes
C13A C6A C7A . . 119.40(9) yes
C12A C7A C8A . . 118.34(10) yes
C12A C7A C6A . . 122.57(9) yes
C8A C7A C6A . . 119.08(10) yes
C9A C8A C7A . . 120.90(10) yes
C9A C8A H8AA . . 119.5 ?
C7A C8A H8AA . . 119.5 ?
C8A C9A C10A . . 120.17(9) yes
C8A C9A H9AA . . 119.9 ?
C10A C9A H9AA . . 119.9 ?
C11A C10A C9A . . 119.48(10) yes
C11A C10A H10A . . 120.3 ?
C9A C10A H10A . . 120.3 ?
C10A C11A C12A . . 120.43(10) yes
C10A C11A H11A . . 119.8 ?
C12A C11A H11A . . 119.8 ?
C11A C12A C7A . . 120.67(9) yes
C11A C12A H12A . . 119.7 ?
C7A C12A H12A . . 119.7 ?
N4A C13A C6A . . 121.26(10) yes
N4A C13A H13A . . 119.4 ?
C6A C13A H13A . . 119.4 ?
N6A C14A N5A . . 114.93(9) yes
N6A C14A C15A . . 122.82(10) yes
N5A C14A C15A . . 122.25(9) yes
C16A C15A C14A . . 117.97(10) yes
C16A C15A H15A . . 121.0 ?
C14A C15A H15A . . 121.0 ?
C15A C16A C17A . . 120.21(11) yes
C15A C16A H16A . . 119.9 ?
C17A C16A H16A . . 119.9 ?
C18A C17A C16A . . 117.17(11) ?
C18A C17A H17A . . 121.4 ?
C16A C17A H17A . . 121.4 ?
N6A C18A C17A . . 124.63(10) yes
N6A C18A H18A . . 117.7 ?
C17A C18A H18A . . 117.7 ?
C5C N1C C1C . . 116.57(9) ?
N3C N2C C5C . . 119.27(9) ?
N3C N2C H2NC . . 121.7(10) ?
C5C N2C H2NC . . 119.0(10) ?
C6C N3C N2C . . 119.42(9) ?
C13C N4C N5C . . 118.12(9) ?
N4C N5C C14C . . 118.68(9) ?
N4C N5C H5NC . . 122.8(9) ?
C14C N5C H5NC . . 118.5(9) ?
C18C N6C C14C . . 117.21(9) ?
N1C C1C C2C . . 124.33(11) ?
N1C C1C H1CA . . 117.8 ?
C2C C1C H1CA . . 117.8 ?
C1C C2C C3C . . 117.80(10) ?
C1C C2C H2CA . . 121.1 ?
C3C C2C H2CA . . 121.1 ?
C4C C3C C2C . . 119.75(10) ?
C4C C3C H3CA . . 120.1 ?
C2C C3C H3CA . . 120.1 ?
C3C C4C C5C . . 117.66(11) ?
C3C C4C H4CA . . 121.2 ?
C5C C4C H4CA . . 121.2 ?
N1C C5C N2C . . 114.21(9) ?
N1C C5C C4C . . 123.85(10) ?
N2C C5C C4C . . 121.92(10) ?
N3C C6C C13C . . 127.19(10) ?
N3C C6C C7C . . 114.31(9) ?
C13C C6C C7C . . 118.50(9) ?
C8C C7C C12C . . 118.83(10) ?
C8C C7C C6C . . 120.03(10) ?
C12C C7C C6C . . 121.11(10) ?
C9C C8C C7C . . 120.58(10) ?
C9C C8C H8CA . . 119.7 ?
C7C C8C H8CA . . 119.7 ?
C8C C9C C10C . . 120.60(10) ?
C8C C9C H9CA . . 119.7 ?
C10C C9C H9CA . . 119.7 ?
C9C C10C C11C . . 119.15(11) ?
C9C C10C H10C . . 120.4 ?
C11C C10C H10C . . 120.4 ?
C12C C11C C10C . . 120.59(10) ?
C12C C11C H11C . . 119.7 ?
C10C C11C H11C . . 119.7 ?
C11C C12C C7C . . 120.25(10) ?
C11C C12C H12C . . 119.9 ?
C7C C12C H12C . . 119.9 ?
N4C C13C C6C . . 121.91(10) ?
N4C C13C H13C . . 119.0 ?
C6C C13C H13C . . 119.0 ?
N6C C14C N5C . . 114.91(10) ?
N6C C14C C15C . . 122.81(10) ?
N5C C14C C15C . . 122.27(9) ?
C16C C15C C14C . . 117.97(10) ?
C16C C15C H15C . . 121.0 ?
C14C C15C H15C . . 121.0 ?
C15C C16C C17C . . 120.13(11) ?
C15C C16C H16C . . 119.9 ?
C17C C16C H16C . . 119.9 ?
C18C C17C C16C . . 117.43(11) ?
C18C C17C H17C . . 121.3 ?
C16C C17C H17C . . 121.3 ?
N6C C18C C17C . . 124.45(10) ?
N6C C18C H18C . . 117.8 ?
C17C C18C H18C . . 117.8 ?
C5B N1B C1B . . 116.52(10) ?
N3B N2B C5B . . 118.77(9) ?
N3B N2B H2NB . . 121.8(10) ?
C5B N2B H2NB . . 118.9(10) ?
C6B N3B N2B . . 120.11(9) ?
C13B N4B N5B . . 118.39(9) ?
N4B N5B C14B . . 118.73(9) ?
N4B N5B H5NB . . 122.7(9) ?
C14B N5B H5NB . . 118.5(9) ?
C18B N6B C14B . . 117.32(9) ?
N1B C1B C2B . . 124.31(11) ?
N1B C1B H1BA . . 117.8 ?
C2B C1B H1BA . . 117.8 ?
C1B C2B C3B . . 117.93(11) ?
C1B C2B H2BA . . 121.0 ?
C3B C2B H2BA . . 121.0 ?
C4B C3B C2B . . 119.63(10) ?
C4B C3B H3BA . . 120.2 ?
C2B C3B H3BA . . 120.2 ?
C3B C4B C5B . . 117.55(11) ?
C3B C4B H4BA . . 121.2 ?
C5B C4B H4BA . . 121.2 ?
N1B C5B N2B . . 114.17(9) ?
N1B C5B C4B . . 124.04(10) ?
N2B C5B C4B . . 121.79(11) ?
N3B C6B C13B . . 127.08(10) ?
N3B C6B C7B . . 113.50(9) ?
C13B C6B C7B . . 119.34(9) ?
C12B C7B C8B . . 118.26(10) ?
C12B C7B C6B . . 122.65(9) ?
C8B C7B C6B . . 119.08(10) ?
C9B C8B C7B . . 120.81(10) ?
C9B C8B H8BA . . 119.6 ?
C7B C8B H8BA . . 119.6 ?
C8B C9B C10B . . 120.34(9) ?
C8B C9B H9BA . . 119.8 ?
C10B C9B H9BA . . 119.8 ?
C11B C10B C9B . . 119.49(10) ?
C11B C10B H10B . . 120.3 ?
C9B C10B H10B . . 120.3 ?
C10B C11B C12B . . 120.33(10) ?
C10B C11B H11B . . 119.8 ?
C12B C11B H11B . . 119.8 ?
C11B C12B C7B . . 120.73(9) ?
C11B C12B H12B . . 119.6 ?
C7B C12B H12B . . 119.6 ?
N4B C13B C6B . . 121.53(10) ?
N4B C13B H13B . . 119.2 ?
C6B C13B H13B . . 119.2 ?
N6B C14B N5B . . 115.01(9) ?
N6B C14B C15B . . 122.54(10) ?
N5B C14B C15B . . 122.45(9) ?
C16B C15B C14B . . 118.18(10) ?
C16B C15B H15B . . 120.9 ?
C14B C15B H15B . . 120.9 ?
C15B C16B C17B . . 120.03(11) ?
C15B C16B H16B . . 120.0 ?
C17B C16B H16B . . 120.0 ?
C18B C17B C16B . . 117.35(11) ?
C18B C17B H17B . . 121.3 ?
C16B C17B H17B . . 121.3 ?
N6B C18B C17B . . 124.56(10) ?
N6B C18B H18B . . 117.7 ?
C17B C18B H18B . . 117.7 ?
C5D N1D C1D . . 116.63(10) ?
N3D N2D C5D . . 119.03(9) ?
N3D N2D H2ND . . 122.3(9) ?
C5D N2D H2ND . . 117.8(9) ?
C6D N3D N2D . . 119.39(9) ?
C13D N4D N5D . . 118.11(9) ?
N4D N5D C14D . . 118.80(9) ?
N4D N5D H5ND . . 123.0(8) ?
C14D N5D H5ND . . 118.1(8) ?
C18D N6D C14D . . 117.13(9) ?
N1D C1D C2D . . 124.47(12) ?
N1D C1D H1DA . . 117.8 ?
C2D C1D H1DA . . 117.8 ?
C1D C2D C3D . . 117.76(11) ?
C1D C2D H2DA . . 121.1 ?
C3D C2D H2DA . . 121.1 ?
C4D C3D C2D . . 119.68(10) ?
C4D C3D H3DA . . 120.2 ?
C2D C3D H3DA . . 120.2 ?
C3D C4D C5D . . 117.69(11) ?
C3D C4D H4DA . . 121.2 ?
C5D C4D H4DA . . 121.2 ?
N1D C5D N2D . . 114.07(9) ?
N1D C5D C4D . . 123.76(10) ?
N2D C5D C4D . . 122.16(11) ?
N3D C6D C13D . . 127.41(10) ?
N3D C6D C7D . . 114.32(9) ?
C13D C6D C7D . . 118.27(9) ?
C8D C7D C12D . . 118.73(10) ?
C8D C7D C6D . . 120.05(9) ?
C12D C7D C6D . . 121.18(10) ?
C9D C8D C7D . . 120.79(10) ?
C9D C8D H8DA . . 119.6 ?
C7D C8D H8DA . . 119.6 ?
C8D C9D C10D . . 120.31(10) ?
C8D C9D H9DA . . 119.8 ?
C10D C9D H9DA . . 119.8 ?
C11D C10D C9D . . 119.30(11) ?
C11D C10D H10D . . 120.3 ?
C9D C10D H10D . . 120.3 ?
C10D C11D C12D . . 120.70(10) ?
C10D C11D H11D . . 119.7 ?
C12D C11D H11D . . 119.7 ?
C11D C12D C7D . . 120.16(10) ?
C11D C12D H12D . . 119.9 ?
C7D C12D H12D . . 119.9 ?
N4D C13D C6D . . 121.99(10) ?
N4D C13D H13D . . 119.0 ?
C6D C13D H13D . . 119.0 ?
N6D C14D N5D . . 115.04(9) ?
N6D C14D C15D . . 122.89(10) ?
N5D C14D C15D . . 122.07(9) ?
C16D C15D C14D . . 117.89(10) ?
C16D C15D H15D . . 121.1 ?
C14D C15D H15D . . 121.1 ?
C15D C16D C17D . . 120.10(11) ?
C15D C16D H16D . . 119.9 ?
C17D C16D H16D . . 119.9 ?
C18D C17D C16D . . 117.40(11) ?
C18D C17D H17D . . 121.3 ?
C16D C17D H17D . . 121.3 ?
N6D C18D C17D . . 124.60(10) ?
N6D C18D H18D . . 117.7 ?
C17D C18D H18D . . 117.7 ?

loop_
_geom_bond_atom_site_label_1
_geom_bond_atom_site_label_2
_geom_bond_site_symmetry_2
_geom_bond_distance
_geom_bond_publ_flag
N1A C5A . 1.3349(15) yes
N1A C1A . 1.3424(14) yes
N2A N3A . 1.3410(13) yes
N2A C5A . 1.3861(14) yes
N2A H2NA . 0.896(15) ?
N3A C6A . 1.3085(14) yes
N4A C13A . 1.2936(15) yes
N4A N5A . 1.3530(12) yes
N5A C14A . 1.3768(15) yes
N5A H5NA . 0.916(14) yes
N6A C18A . 1.3410(15) yes
N6A C14A . 1.3433(13) yes
C1A C2A . 1.3857(15) yes
C1A H1AA . 0.9500 ?
C2A C3A . 1.3914(17) yes
C2A H2AA . 0.9500 ?
C3A C4A . 1.3817(15) yes
C3A H3AA . 0.9500 ?
C4A C5A . 1.4050(14) yes
C4A H4AA . 0.9500 ?
C6A C13A . 1.4586(14) yes
C6A C7A . 1.4884(16) yes
C7A C12A . 1.3939(15) yes
C7A C8A . 1.4024(14) yes
C8A C9A . 1.3820(14) yes
C8A H8AA . 0.9500 ?
C9A C10A . 1.3929(16) yes
C9A H9AA . 0.9500 ?
C10A C11A . 1.3848(14) yes
C10A H10A . 0.9500 ?
C11A C12A . 1.3901(14) yes
C11A H11A . 0.9500 ?
C12A H12A . 0.9500 ?
C13A H13A . 0.9500 ?
C14A C15A . 1.4092(15) yes
C15A C16A . 1.3776(17) yes
C15A H15A . 0.9500 ?
C16A C17A . 1.3951(15) yes
C16A H16A . 0.9500 ?
C17A C18A . 1.3823(16) yes
C17A H17A . 0.9500 ?
C18A H18A . 0.9500 ?
N1C C5C . 1.3368(15) ?
N1C C1C . 1.3441(14) ?
N2C N3C . 1.3452(13) ?
N2C C5C . 1.3843(14) ?
N2C H2NC . 0.907(15) ?
N3C C6C . 1.3106(14) ?
N4C C13C . 1.2910(15) ?
N4C N5C . 1.3541(12) ?
N5C C14C . 1.3753(15) ?
N5C H5NC . 0.910(14) ?
N6C C18C . 1.3416(15) ?
N6C C14C . 1.3449(13) ?
C1C C2C . 1.3855(15) ?
C1C H1CA . 0.9500 ?
C2C C3C . 1.3897(17) ?
C2C H2CA . 0.9500 ?
C3C C4C . 1.3816(15) ?
C3C H3CA . 0.9500 ?
C4C C5C . 1.4057(14) ?
C4C H4CA . 0.9500 ?
C6C C13C . 1.4574(14) ?
C6C C7C . 1.4861(16) ?
C7C C8C . 1.3950(15) ?
C7C C12C . 1.3986(15) ?
C8C C9C . 1.3862(15) ?
C8C H8CA . 0.9500 ?
C9C C10C . 1.3870(16) ?
C9C H9CA . 0.9500 ?
C10C C11C . 1.3925(17) ?
C10C H10C . 0.9500 ?
C11C C12C . 1.3885(15) ?
C11C H11C . 0.9500 ?
C12C H12C . 0.9500 ?
C13C H13C . 0.9500 ?
C14C C15C . 1.4105(15) ?
C15C C16C . 1.3770(17) ?
C15C H15C . 0.9500 ?
C16C C17C . 1.3946(15) ?
C16C H16C . 0.9500 ?
C17C C18C . 1.3818(16) ?
C17C H17C . 0.9500 ?
C18C H18C . 0.9500 ?
N1B C5B . 1.3338(15) ?
N1B C1B . 1.3423(15) ?
N2B N3B . 1.3405(13) ?
N2B C5B . 1.3869(14) ?
N2B H2NB . 0.875(15) ?
N3B C6B . 1.3095(13) ?
N4B C13B . 1.2907(15) ?
N4B N5B . 1.3523(12) ?
N5B C14B . 1.3743(15) ?
N5B H5NB . 0.912(15) ?
N6B C18B . 1.3404(15) ?
N6B C14B . 1.3458(13) ?
C1B C2B . 1.3817(16) ?
C1B H1BA . 0.9500 ?
C2B C3B . 1.3883(17) ?
C2B H2BA . 0.9500 ?
C3B C4B . 1.3816(16) ?
C3B H3BA . 0.9500 ?
C4B C5B . 1.4028(15) ?
C4B H4BA . 0.9500 ?
C6B C13B . 1.4596(14) ?
C6B C7B . 1.4875(15) ?
C7B C12B . 1.3945(15) ?
C7B C8B . 1.4039(14) ?
C8B C9B . 1.3820(15) ?
C8B H8BA . 0.9500 ?
C9B C10B . 1.3905(16) ?
C9B H9BA . 0.9500 ?
C10B C11B . 1.3855(14) ?
C10B H10B . 0.9500 ?
C11B C12B . 1.3910(14) ?
C11B H11B . 0.9500 ?
C12B H12B . 0.9500 ?
C13B H13B . 0.9500 ?
C14B C15B . 1.4115(15) ?
C15B C16B . 1.3770(17) ?
C15B H15B . 0.9500 ?
C16B C17B . 1.3961(15) ?
C16B H16B . 0.9500 ?
C17B C18B . 1.3817(16) ?
C17B H17B . 0.9500 ?
C18B H18B . 0.9500 ?
N1D C5D . 1.3363(15) ?
N1D C1D . 1.3397(15) ?
N2D N3D . 1.3461(13) ?
N2D C5D . 1.3869(14) ?
N2D H2ND . 0.909(15) ?
N3D C6D . 1.3088(14) ?
N4D C13D . 1.2925(15) ?
N4D N5D . 1.3530(12) ?
N5D C14D . 1.3747(15) ?
N5D H5ND . 0.938(14) ?
N6D C18D . 1.3410(15) ?
N6D C14D . 1.3432(13) ?
C1D C2D . 1.3811(16) ?
C1D H1DA . 0.9500 ?
C2D C3D . 1.3889(18) ?
C2D H2DA . 0.9500 ?
C3D C4D . 1.3814(16) ?
C3D H3DA . 0.9500 ?
C4D C5D . 1.4021(15) ?
C4D H4DA . 0.9500 ?
C6D C13D . 1.4576(14) ?
C6D C7D . 1.4860(16) ?
C7D C8D . 1.3948(15) ?
C7D C12D . 1.4002(15) ?
C8D C9D . 1.3856(15) ?
C8D H8DA . 0.9500 ?
C9D C10D . 1.3896(16) ?
C9D H9DA . 0.9500 ?
C10D C11D . 1.3884(17) ?
C10D H10D . 0.9500 ?
C11D C12D . 1.3887(15) ?
C11D H11D . 0.9500 ?
C12D H12D . 0.9500 ?
C13D H13D . 0.9500 ?
C14D C15D . 1.4122(15) ?
C15D C16D . 1.3778(17) ?
C15D H15D . 0.9500 ?
C16D C17D . 1.3947(15) ?
C16D H16D . 0.9500 ?
C17D C18D . 1.3811(16) ?
C17D H17D . 0.9500 ?
C18D H18D . 0.9500 ?

loop_
_geom_hbond_atom_site_label_D
_geom_hbond_atom_site_label_H
_geom_hbond_atom_site_label_A
_geom_hbond_site_symmetry_A
_geom_hbond_distance_DH
_geom_hbond_distance_HA
_geom_hbond_distance_DA
_geom_hbond_angle_DHA
N2A H2NA N4A . 0.897(17) 2.018(16) 2.6687(14) 128.3(14)
N5A H5NA N6D . 0.916(14) 2.126(14) 3.0401(14) 175.9(14)
N2C H2NC N4C . 0.906(17) 1.995(16) 2.6742(13) 130.6(14)
N5C H5NC N6B . 0.911(14) 2.129(14) 3.0390(14) 177.0(14)
N2B H2NB N4B . 0.877(17) 2.026(16) 2.6784(14) 130.4(15)
N5B H5NB N6C . 0.913(15) 2.126(14) 3.0371(14) 175.4(12)
N2D H2ND N4D . 0.911(15) 2.008(15) 2.6810(13) 129.5(12)
N5D H5ND N6A . 0.938(14) 2.102(14) 3.0388(14) 177.5(10)

loop_
_geom_torsion_atom_site_label_1
_geom_torsion_atom_site_label_2
_geom_torsion_atom_site_label_3
_geom_torsion_atom_site_label_4
_geom_torsion_site_symmetry_1
_geom_torsion_site_symmetry_2
_geom_torsion_site_symmetry_3
_geom_torsion_site_symmetry_4
_geom_torsion
_geom_torsion_publ_flag
C5A N2A N3A C6A . . . . 177.26(9) ?
C13A N4A N5A C14A . . . . 174.47(9) ?
C5A N1A C1A C2A . . . . -0.80(15) ?
N1A C1A C2A C3A . . . . -1.35(16) ?
C1A C2A C3A C4A . . . . 1.52(15) ?
C2A C3A C4A C5A . . . . 0.32(15) ?
C1A N1A C5A N2A . . . . -175.71(9) ?
C1A N1A C5A C4A . . . . 2.87(15) ?
N3A N2A C5A N1A . . . . -179.41(9) ?
N3A N2A C5A C4A . . . . 1.97(15) ?
C3A C4A C5A N1A . . . . -2.67(16) ?
C3A C4A C5A N2A . . . . 175.81(9) ?
N2A N3A C6A C13A . . . . 0.21(16) ?
N2A N3A C6A C7A . . . . -177.11(9) ?
N3A C6A C7A C12A . . . . -146.48(10) ?
C13A C6A C7A C12A . . . . 35.98(14) ?
N3A C6A C7A C8A . . . . 32.23(13) ?
C13A C6A C7A C8A . . . . -145.31(10) ?
C12A C7A C8A C9A . . . . 0.71(15) ?
C6A C7A C8A C9A . . . . -178.05(9) ?
C7A C8A C9A C10A . . . . 0.36(16) ?
C8A C9A C10A C11A . . . . -0.70(16) ?
C9A C10A C11A C12A . . . . -0.03(15) ?
C10A C11A C12A C7A . . . . 1.13(15) ?
C8A C7A C12A C11A . . . . -1.45(15) ?
C6A C7A C12A C11A . . . . 177.27(9) ?
N5A N4A C13A C6A . . . . -177.24(9) ?
N3A C6A C13A N4A . . . . 0.04(17) ?
C7A C6A C13A N4A . . . . 177.22(9) ?
C18A N6A C14A N5A . . . . 178.66(9) ?
C18A N6A C14A C15A . . . . -1.23(15) ?
N4A N5A C14A N6A . . . . -177.66(8) ?
N4A N5A C14A C15A . . . . 2.22(14) ?
N6A C14A C15A C16A . . . . 1.32(15) ?
N5A C14A C15A C16A . . . . -178.56(10) ?
C14A C15A C16A C17A . . . . -0.25(15) ?
C15A C16A C17A C18A . . . . -0.79(15) ?
C14A N6A C18A C17A . . . . 0.08(15) ?
C16A C17A C18A N6A . . . . 0.91(16) ?
C5C N2C N3C C6C . . . . -175.81(9) ?
C13C N4C N5C C14C . . . . -178.81(9) ?
C5C N1C C1C C2C . . . . 1.05(15) ?
N1C C1C C2C C3C . . . . 0.50(16) ?
C1C C2C C3C C4C . . . . -1.04(15) ?
C2C C3C C4C C5C . . . . 0.07(15) ?
C1C N1C C5C N2C . . . . 176.37(9) ?
C1C N1C C5C C4C . . . . -2.13(15) ?
N3C N2C C5C N1C . . . . 178.21(9) ?
N3C N2C C5C C4C . . . . -3.25(15) ?
C3C C4C C5C N1C . . . . 1.61(15) ?
C3C C4C C5C N2C . . . . -176.78(9) ?
N2C N3C C6C C13C . . . . -1.21(16) ?
N2C N3C C6C C7C . . . . 179.40(9) ?
N3C C6C C7C C8C . . . . 34.86(14) ?
C13C C6C C7C C8C . . . . -144.59(10) ?
N3C C6C C7C C12C . . . . -143.14(10) ?
C13C C6C C7C C12C . . . . 37.42(14) ?
C12C C7C C8C C9C . . . . 0.19(15) ?
C6C C7C C8C C9C . . . . -177.85(10) ?
C7C C8C C9C C10C . . . . -0.03(16) ?
C8C C9C C10C C11C . . . . 0.10(17) ?
C9C C10C C11C C12C . . . . -0.32(17) ?
C10C C11C C12C C7C . . . . 0.49(17) ?
C8C C7C C12C C11C . . . . -0.41(16) ?
C6C C7C C12C C11C . . . . 177.61(10) ?
N5C N4C C13C C6C . . . . -178.77(9) ?
N3C C6C C13C N4C . . . . 1.58(17) ?
C7C C6C C13C N4C . . . . -179.05(9) ?
C18C N6C C14C N5C . . . . 179.75(9) ?
C18C N6C C14C C15C . . . . -0.18(15) ?
N4C N5C C14C N6C . . . . -179.19(8) ?
N4C N5C C14C C15C . . . . 0.75(15) ?
N6C C14C C15C C16C . . . . -0.02(16) ?
N5C C14C C15C C16C . . . . -179.94(10) ?
C14C C15C C16C C17C . . . . 0.43(16) ?
C15C C16C C17C C18C . . . . -0.63(16) ?
C14C N6C C18C C17C . . . . -0.04(16) ?
C16C C17C C18C N6C . . . . 0.44(16) ?
C5B N2B N3B C6B . . . . 172.83(9) ?
C13B N4B N5B C14B . . . . 174.28(9) ?
C5B N1B C1B C2B . . . . 0.01(17) ?
N1B C1B C2B C3B . . . . -0.82(18) ?
C1B C2B C3B C4B . . . . 0.46(17) ?
C2B C3B C4B C5B . . . . 0.60(16) ?
C1B N1B C5B N2B . . . . -178.38(9) ?
C1B N1B C5B C4B . . . . 1.17(16) ?
N3B N2B C5B N1B . . . . -174.84(9) ?
N3B N2B C5B C4B . . . . 5.60(15) ?
C3B C4B C5B N1B . . . . -1.49(16) ?
C3B C4B C5B N2B . . . . 178.03(10) ?
N2B N3B C6B C13B . . . . -0.41(16) ?
N2B N3B C6B C7B . . . . -176.96(9) ?
N3B C6B C7B C12B . . . . -145.60(10) ?
C13B C6B C7B C12B . . . . 37.56(14) ?
N3B C6B C7B C8B . . . . 33.43(13) ?
C13B C6B C7B C8B . . . . -143.41(10) ?
C12B C7B C8B C9B . . . . 0.86(15) ?
C6B C7B C8B C9B . . . . -178.22(10) ?
C7B C8B C9B C10B . . . . 0.53(16) ?
C8B C9B C10B C11B . . . . -0.89(16) ?
C9B C10B C11B C12B . . . . -0.16(15) ?
C10B C11B C12B C7B . . . . 1.58(15) ?
C8B C7B C12B C11B . . . . -1.91(15) ?
C6B C7B C12B C11B . . . . 177.13(9) ?
N5B N4B C13B C6B . . . . -176.70(9) ?
N3B C6B C13B N4B . . . . 0.42(17) ?
C7B C6B C13B N4B . . . . 176.78(9) ?
C18B N6B C14B N5B . . . . 178.20(9) ?
C18B N6B C14B C15B . . . . -1.52(14) ?
N4B N5B C14B N6B . . . . -177.33(8) ?
N4B N5B C14B C15B . . . . 2.39(14) ?
N6B C14B C15B C16B . . . . 1.73(15) ?
N5B C14B C15B C16B . . . . -177.97(10) ?
C14B C15B C16B C17B . . . . -0.50(15) ?
C15B C16B C17B C18B . . . . -0.79(15) ?
C14B N6B C18B C17B . . . . 0.10(15) ?
C16B C17B C18B N6B . . . . 1.05(16) ?
C5D N2D N3D C6D . . . . -171.33(9) ?
C13D N4D N5D C14D . . . . -178.87(9) ?
C5D N1D C1D C2D . . . . -0.22(17) ?
N1D C1D C2D C3D . . . . 0.41(18) ?
C1D C2D C3D C4D . . . . -0.12(16) ?
C2D C3D C4D C5D . . . . -0.32(16) ?
C1D N1D C5D N2D . . . . 178.63(9) ?
C1D N1D C5D C4D . . . . -0.27(15) ?
N3D N2D C5D N1D . . . . 173.57(9) ?
N3D N2D C5D C4D . . . . -7.50(14) ?
C3D C4D C5D N1D . . . . 0.54(16) ?
C3D C4D C5D N2D . . . . -178.28(9) ?
N2D N3D C6D C13D . . . . -0.75(16) ?
N2D N3D C6D C7D . . . . 178.94(8) ?
N3D C6D C7D C8D . . . . 35.53(14) ?
C13D C6D C7D C8D . . . . -144.75(10) ?
N3D C6D C7D C12D . . . . -142.18(10) ?
C13D C6D C7D C12D . . . . 37.55(14) ?
C12D C7D C8D C9D . . . . 0.27(15) ?
C6D C7D C8D C9D . . . . -177.49(9) ?
C7D C8D C9D C10D . . . . 0.14(16) ?
C8D C9D C10D C11D . . . . -0.24(17) ?
C9D C10D C11D C12D . . . . -0.08(17) ?
C10D C11D C12D C7D . . . . 0.49(17) ?
C8D C7D C12D C11D . . . . -0.58(16) ?
C6D C7D C12D C11D . . . . 177.16(10) ?
N5D N4D C13D C6D . . . . -179.07(9) ?
N3D C6D C13D N4D . . . . 1.41(17) ?
C7D C6D C13D N4D . . . . -178.27(9) ?
C18D N6D C14D N5D . . . . -179.94(9) ?
C18D N6D C14D C15D . . . . -0.16(15) ?
N4D N5D C14D N6D . . . . -179.99(8) ?
N4D N5D C14D C15D . . . . 0.23(14) ?
N6D C14D C15D C16D . . . . -0.32(15) ?
N5D C14D C15D C16D . . . . 179.44(10) ?
C14D C15D C16D C17D . . . . 0.64(15) ?
C15D C16D C17D C18D . . . . -0.48(16) ?
C14D N6D C18D C17D . . . . 0.34(15) ?
C16D C17D C18D N6D . . . . -0.02(16) ?
